data_4084738
loop_
_publ_author_name
'Ruiz-Botella, Sheila'
'Peris, Eduardo'

_publ_section_title
;
 Phenylene- and Biphenylene-Bridged Bis-Imidazolylidenes of Palladium.
 Influence of the Presence of Pyrene Tags on the Catalytic Activity of the
 Complexes
;
_journal_issue 19
_journal_name_full Organometallics
_journal_page_first 5509
_journal_paper_doi 10.1021/om500765u
_journal_volume 33
_journal_year 2014
_chemical_formula_moiety 'C64 H46 Br4 Cl2 N6 Pd2, 4(C H Cl3), 2(C H-0.5 Cl2.75)'
_chemical_formula_sum 'C70 H49 Br4 Cl19.5 N6 Pd2'
_chemical_formula_weight 2197.86
_chemical_name_systematic
;
 ?
;
_space_group_crystal_system triclinic
_space_group_IT_number 2
_space_group_name_Hall '-P 1'
_space_group_name_H-M_alt 'P -1'
_symmetry_space_group_name_Hall '-P 1'
_symmetry_space_group_name_H-M 'P -1'
_atom_sites_solution_hydrogens geom
_atom_sites_solution_primary heavy
_audit_creation_date 2014-07-17
_audit_creation_method
;
Olex2 1.2
(compiled 2014.06.27 svn.r2953 for OlexSys, GUI svn.r4855)
;
_cell_angle_alpha 64.449(2)
_cell_angle_beta 61.369(2)
_cell_angle_gamma 62.9117(19)
_cell_formula_units_Z 1
_cell_length_a 13.8715(3)
_cell_length_b 13.9886(3)
_cell_length_c 14.2318(3)
_cell_measurement_temperature 220
_cell_volume 2076.21(9)
_computing_molecular_graphics 'Olex2 (Dolomanov et al., 2009)'
_computing_publication_material 'Olex2 (Dolomanov et al., 2009)'
_computing_structure_refinement 'ShelXL (Sheldrick, 2008)'
_computing_structure_solution 'ShelXS (Sheldrick, 2008)'
_diffrn_ambient_temperature 220
_diffrn_measured_fraction_theta_full 0.999
_diffrn_measured_fraction_theta_max 0.999
_diffrn_radiation_type MoK\a
_diffrn_radiation_wavelength 0.71073
_diffrn_reflns_av_R_equivalents 0.0403
_diffrn_reflns_av_unetI/netI 0.0255
_diffrn_reflns_Laue_measured_fraction_full 0.999
_diffrn_reflns_Laue_measured_fraction_max 0.999
_diffrn_reflns_limit_h_max 17
_diffrn_reflns_limit_h_min -17
_diffrn_reflns_limit_k_max 17
_diffrn_reflns_limit_k_min -17
_diffrn_reflns_limit_l_max 17
_diffrn_reflns_limit_l_min -17
_diffrn_reflns_number 41128
_diffrn_reflns_point_group_measured_fraction_full 0.999
_diffrn_reflns_point_group_measured_fraction_max 0.999
_diffrn_reflns_theta_full 26.000
_diffrn_reflns_theta_max 25.989
_diffrn_reflns_theta_min 2.843
_exptl_absorpt_coefficient_mu 3.029
_exptl_absorpt_correction_T_max 0.862
_exptl_absorpt_correction_T_min 0.638
_exptl_absorpt_correction_type gaussian
_exptl_crystal_colour yellowish
_exptl_crystal_density_diffrn 1.758
_exptl_crystal_F_000 1074
_exptl_crystal_size_max 0.475
_exptl_crystal_size_mid 0.286
_exptl_crystal_size_min 0.135
_refine_diff_density_max 2.483
_refine_diff_density_min -1.927
_refine_diff_density_rms 0.179
_refine_ls_extinction_method none
_refine_ls_goodness_of_fit_ref 1.042
_refine_ls_hydrogen_treatment constr
_refine_ls_matrix_type full
_refine_ls_number_parameters 469
_refine_ls_number_reflns 8149
_refine_ls_number_restraints 0
_refine_ls_restrained_S_all 1.042
_refine_ls_R_factor_all 0.0999
_refine_ls_R_factor_gt 0.0807
_refine_ls_shift/su_max 0.001
_refine_ls_shift/su_mean 0.000
_refine_ls_structure_factor_coef Fsqd
_refine_ls_weighting_details 'w=1/[\s^2^(Fo^2^)+(0.1670P)^2^+10.4990P] where P=(Fo^2^+2Fc^2^)/3'
_refine_ls_weighting_scheme calc
_refine_ls_wR_factor_gt 0.2536
_refine_ls_wR_factor_ref 0.2849
_reflns_Friedel_coverage 0.000
_reflns_number_gt 6238
_reflns_number_total 8149
_reflns_threshold_expression 'I > 2\s(I)'
_cod_data_source_file om500765u_si_001.cif
_cod_data_source_block str1634(1)
_cod_original_cell_volume 2076.20(9)
_cod_original_formula_sum 'C70 H49 Br4 Cl19.50 N6 Pd2'
_cod_database_code 4084738
_shelxl_version_number 2014-3
_shelx_space_group_comment
;
The symmetry employed for this shelxl refinement is uniquely defined
by the following loop, which should always be used as a source of
symmetry information in preference to the above space-group names.
They are only intended as comments.
;
_olex2_refinement_description
;
1. Fixed Uiso
 At 1.2 times of:
  All C(H) groups, All C(H,H) groups
2. Others
 Fixed Sof: H1A(-0.5) Cl2(0.75) Cl3(0.25) Cl11(0.75)
3.a Ternary CH refined with riding coordinates:
 C34(H34), C1A(H1A), C35(H35)
3.b Secondary CH2 refined with riding coordinates:
 C4(H4A,H4B), C5(H5A,H5B)
3.c Aromatic/amide H refined with riding coordinates:
 C2(H2), C3(H3), C7(H7), C8(H8), C10(H10), C11(H11), C14(H14), C15(H15),
 C17(H17), C18(H18), C19(H19), C21(H21), C22(H22), C24(H24), C25(H25), C28(H28),
  C30(H30), C31(H31), C32(H32)
;
_olex2_submission_special_instructions 'No special instructions were received'

loop_
_space_group_symop_operation_xyz
'x, y, z'
'-x, -y, -z'

loop_
_atom_site_label
_atom_site_type_symbol
_atom_site_fract_x
_atom_site_fract_y
_atom_site_fract_z
_atom_site_U_iso_or_equiv
_atom_site_adp_type
_atom_site_occupancy
_atom_site_site_symmetry_order
_atom_site_calc_flag
_atom_site_refinement_flags_posn
_atom_site_refinement_flags_occupancy
_atom_site_disorder_assembly
_atom_site_disorder_group
C1 C 0.5492(5) 0.8382(6) 0.6922(5) 0.0422(15) Uani 1 1 d . . . .
C2 C 0.4410(6) 0.8772(7) 0.5965(6) 0.0496(17) Uani 1 1 d . . . .
H2 H 0.3836 0.9139 0.5652 0.059 Uiso 1 1 calc R . . .
C3 C 0.5208(6) 0.7789(7) 0.5883(6) 0.0483(16) Uani 1 1 d . . . .
H3 H 0.5302 0.7344 0.5494 0.058 Uiso 1 1 calc R . . .
C4 C 0.3864(6) 1.0173(6) 0.6916(6) 0.0504(17) Uani 1 1 d . . . .
H4A H 0.3732 1.0771 0.6268 0.060 Uiso 1 1 calc R . . .
H4B H 0.4272 1.0359 0.7176 0.060 Uiso 1 1 calc R . . .
C5 C 0.6771(6) 0.6485(6) 0.6679(6) 0.0512(18) Uani 1 1 d . . . .
H5A H 0.6407 0.5915 0.7205 0.061 Uiso 1 1 calc R . . .
H5B H 0.7192 0.6552 0.7017 0.061 Uiso 1 1 calc R . . .
C6 C 0.2703(5) 1.0107(5) 0.7824(5) 0.0395(14) Uani 1 1 d . . . .
C7 C 0.1715(6) 1.0998(6) 0.7800(6) 0.0481(17) Uani 1 1 d . . . .
H7 H 0.1751 1.1634 0.7203 0.058 Uiso 1 1 calc R . . .
C8 C 0.0662(6) 1.0959(6) 0.8657(6) 0.0471(17) Uani 1 1 d . . . .
H8 H 0.0009 1.1581 0.8631 0.056 Uiso 1 1 calc R . . .
C9 C 0.0561(5) 1.0022(5) 0.9544(5) 0.0359(13) Uani 1 1 d . . . .
C10 C 0.1571(6) 0.9129(6) 0.9550(6) 0.057(2) Uani 1 1 d . . . .
H10 H 0.1539 0.8490 1.0145 0.069 Uiso 1 1 calc R . . .
C11 C 0.2631(6) 0.9160(7) 0.8694(7) 0.058(2) Uani 1 1 d . . . .
H11 H 0.3288 0.8541 0.8713 0.070 Uiso 1 1 calc R . . .
C12 C 0.7614(6) 0.6114(6) 0.5646(6) 0.0518(18) Uani 1 1 d . . . .
C13 C 0.8574(6) 0.6516(6) 0.4927(6) 0.0511(18) Uani 1 1 d . . . .
C14 C 0.8775(7) 0.7324(7) 0.5104(7) 0.057(2) Uani 1 1 d . . . .
H14 H 0.8239 0.7637 0.5691 0.069 Uiso 1 1 calc R . . .
C15 C 0.9726(8) 0.7648(8) 0.4439(7) 0.066(2) Uani 1 1 d . . . .
H15 H 0.9837 0.8175 0.4579 0.079 Uiso 1 1 calc R . . .
C16 C 1.0560(7) 0.7198(8) 0.3530(7) 0.064(2) Uani 1 1 d . . . .
C17 C 1.1585(9) 0.7499(10) 0.2840(9) 0.087(3) Uani 1 1 d . . . .
H17 H 1.1729 0.8008 0.2972 0.104 Uiso 1 1 calc R . . .
C18 C 1.2381(9) 0.7019(12) 0.1952(9) 0.091(4) Uani 1 1 d . . . .
H18 H 1.3050 0.7220 0.1499 0.110 Uiso 1 1 calc R . . .
C19 C 1.2200(9) 0.6293(11) 0.1750(8) 0.088(4) Uani 1 1 d . . . .
H19 H 1.2751 0.5986 0.1163 0.105 Uiso 1 1 calc R . . .
C20 C 1.1216(8) 0.5974(8) 0.2386(7) 0.072(3) Uani 1 1 d . . . .
C21 C 1.0978(10) 0.5197(9) 0.2191(8) 0.087(4) Uani 1 1 d . . . .
H21 H 1.1501 0.4907 0.1587 0.104 Uiso 1 1 calc R . . .
C22 C 1.0039(10) 0.4865(9) 0.2836(9) 0.082(3) Uani 1 1 d . . . .
H22 H 0.9935 0.4355 0.2666 0.098 Uiso 1 1 calc R . . .
C23 C 0.9183(8) 0.5276(7) 0.3787(7) 0.063(2) Uani 1 1 d . . . .
C24 C 0.8242(9) 0.4902(8) 0.4510(9) 0.071(2) Uani 1 1 d . . . .
H24 H 0.8130 0.4367 0.4385 0.085 Uiso 1 1 calc R . . .
C25 C 0.7472(8) 0.5316(7) 0.5410(7) 0.062(2) Uani 1 1 d . . . .
H25 H 0.6837 0.5061 0.5879 0.075 Uiso 1 1 calc R . . .
C26 C 1.0379(7) 0.6428(7) 0.3306(6) 0.064(3) Uani 1 1 d . . . .
C27 C 0.9377(7) 0.6085(6) 0.3994(6) 0.0536(19) Uani 1 1 d . . . .
C28 C 0.7575(9) 0.7789(9) 0.9207(9) 0.074(3) Uani 1 1 d . . . .
H28 H 0.7801 0.7090 0.9113 0.089 Uiso 1 1 calc R . . .
C29 C 0.8044(10) 0.7930(13) 0.9778(11) 0.094(4) Uani 1 1 d . . . .
C30 C 0.7716(12) 0.8926(13) 0.9960(11) 0.096(4) Uani 1 1 d . . . .
H30 H 0.8051 0.9012 1.0338 0.115 Uiso 1 1 calc R . . .
C31 C 0.6888(14) 0.9798(12) 0.9578(11) 0.102(4) Uani 1 1 d . . . .
H31 H 0.6593 1.0477 0.9739 0.122 Uiso 1 1 calc R . . .
C32 C 0.6503(11) 0.9632(10) 0.8939(10) 0.082(3) Uani 1 1 d . . . .
H32 H 0.6011 1.0246 0.8596 0.098 Uiso 1 1 calc R . . .
N1 N 0.4587(4) 0.9145(5) 0.6594(4) 0.0407(12) Uani 1 1 d . . . .
N3 N 0.6798(6) 0.8645(6) 0.8787(6) 0.0616(17) Uani 1 1 d . . . .
N2 N 0.5871(5) 0.7547(5) 0.6477(4) 0.0428(13) Uani 1 1 d . . . .
Cl1 Cl 0.9061(4) 0.6764(5) 1.0282(5) 0.164(2) Uani 1 1 d . . . .
Br1 Br 0.68404(9) 0.99357(10) 0.62841(9) 0.0754(3) Uani 1 1 d . . . .
Br2 Br 0.54063(10) 0.70539(10) 0.93533(8) 0.0772(3) Uani 1 1 d . . . .
Pd1 Pd 0.61220(4) 0.85005(5) 0.78291(4) 0.0448(2) Uani 1 1 d . . . .
C34 C 0.4963(14) 0.7451(11) 0.3103(11) 0.104(4) Uani 1 1 d . . . .
H34 H 0.4556 0.8215 0.3174 0.125 Uiso 1 1 calc R . . .
Cl5 Cl 0.4246(8) 0.6608(7) 0.4208(4) 0.206(3) Uani 1 1 d . . . .
Cl6 Cl 0.5078(4) 0.7441(3) 0.1822(3) 0.1111(11) Uani 1 1 d . . . .
Cl7 Cl 0.6375(4) 0.7056(4) 0.3068(5) 0.1387(17) Uani 1 1 d . . . .
C1A C 0.3511(18) 0.5415(15) 0.8510(13) 0.143(7) Uani 1 1 d . . . .
H1A H 0.4034 0.4657 0.8690 0.171 Uiso 0 1 calc R P A 2
Cl2 Cl 0.4025(5) 0.6022(4) 0.8753(3) 0.1077(15) Uani 0.75 1 d . P B .
Cl3 Cl 0.215(2) 0.503(2) 0.893(3) 0.155(10) Uani 0.25 1 d . P B 2
Cl4 Cl 0.3910(6) 0.5588(4) 0.7064(4) 0.158(2) Uani 1 1 d . . . .
Cl11 Cl 0.1961(9) 0.5803(14) 0.9131(7) 0.201(5) Uani 0.75 1 d . P B 1
C35 C 1.0827(14) 0.9015(14) 0.6280(16) 0.120(5) Uani 1 1 d . . . .
H35 H 1.1119 0.9571 0.5606 0.144 Uiso 1 1 calc R . . .
Cl8 Cl 1.1624(8) 0.7782(7) 0.6029(10) 0.253(5) Uani 1 1 d . . . .
Cl9 Cl 1.0939(6) 0.9175(6) 0.7331(5) 0.171(2) Uani 1 1 d . . . .
Cl10 Cl 0.9374(4) 0.9342(5) 0.6498(4) 0.1436(18) Uani 1 1 d . . . .

loop_
_atom_site_aniso_label
_atom_site_aniso_U_11
_atom_site_aniso_U_22
_atom_site_aniso_U_33
_atom_site_aniso_U_23
_atom_site_aniso_U_13
_atom_site_aniso_U_12
C1 0.028(3) 0.049(4) 0.027(3) -0.009(3) -0.001(2) -0.005(3)
C2 0.039(4) 0.063(4) 0.035(3) -0.007(3) -0.014(3) -0.011(3)
C3 0.042(4) 0.066(5) 0.030(3) -0.014(3) -0.009(3) -0.015(3)
C4 0.031(3) 0.047(4) 0.048(4) -0.007(3) -0.005(3) -0.007(3)
C5 0.043(4) 0.049(4) 0.038(4) -0.010(3) -0.013(3) 0.002(3)
C6 0.028(3) 0.041(3) 0.034(3) -0.007(3) -0.005(2) -0.007(2)
C7 0.036(3) 0.049(4) 0.035(3) 0.001(3) -0.010(3) -0.008(3)
C8 0.028(3) 0.047(4) 0.038(3) -0.002(3) -0.010(3) -0.001(3)
C9 0.029(3) 0.039(3) 0.029(3) -0.006(2) -0.009(3) -0.007(2)
C10 0.031(3) 0.044(4) 0.045(4) 0.004(3) 0.001(3) -0.001(3)
C11 0.030(3) 0.048(4) 0.059(5) -0.007(3) -0.004(3) -0.001(3)
C12 0.045(4) 0.050(4) 0.044(4) -0.017(3) -0.018(3) 0.004(3)
C13 0.042(4) 0.048(4) 0.038(4) -0.014(3) -0.018(3) 0.011(3)
C14 0.052(4) 0.053(4) 0.047(4) -0.020(3) -0.014(4) 0.001(3)
C15 0.062(5) 0.067(5) 0.055(5) -0.010(4) -0.023(4) -0.014(4)
C16 0.049(4) 0.065(5) 0.051(5) -0.003(4) -0.021(4) -0.005(4)
C17 0.059(6) 0.089(7) 0.068(6) 0.004(5) -0.021(5) -0.014(5)
C18 0.053(6) 0.099(8) 0.059(6) 0.000(6) -0.010(5) -0.004(6)
C19 0.058(6) 0.086(7) 0.038(4) -0.004(5) -0.001(4) 0.012(5)
C20 0.062(5) 0.066(5) 0.040(4) -0.016(4) -0.019(4) 0.020(4)
C21 0.077(7) 0.082(7) 0.042(5) -0.025(5) -0.019(5) 0.027(5)
C22 0.093(8) 0.076(6) 0.059(6) -0.039(5) -0.037(6) 0.016(5)
C23 0.065(5) 0.060(5) 0.048(4) -0.024(4) -0.030(4) 0.014(4)
C24 0.076(6) 0.061(5) 0.071(6) -0.030(5) -0.033(5) 0.001(4)
C25 0.058(5) 0.058(5) 0.057(5) -0.020(4) -0.019(4) -0.003(4)
C26 0.048(4) 0.065(5) 0.031(3) -0.004(3) -0.014(3) 0.011(4)
C27 0.050(4) 0.050(4) 0.034(3) -0.012(3) -0.018(3) 0.009(3)
C28 0.065(6) 0.079(6) 0.086(7) -0.027(5) -0.046(5) -0.003(5)
C29 0.071(7) 0.128(11) 0.084(8) -0.021(7) -0.043(6) -0.021(7)
C30 0.095(8) 0.123(10) 0.098(9) -0.037(8) -0.054(7) -0.031(8)
C31 0.145(12) 0.106(9) 0.096(9) -0.020(7) -0.065(9) -0.054(9)
C32 0.101(8) 0.082(7) 0.079(7) -0.025(5) -0.050(6) -0.019(6)
N1 0.026(3) 0.046(3) 0.032(3) -0.009(2) -0.006(2) -0.004(2)
N3 0.058(4) 0.071(4) 0.055(4) -0.021(3) -0.023(3) -0.013(3)
N2 0.032(3) 0.050(3) 0.031(3) -0.013(2) -0.007(2) -0.002(2)
Cl1 0.138(4) 0.173(4) 0.213(5) -0.064(4) -0.140(4) 0.020(3)
Br1 0.0656(6) 0.0904(7) 0.0667(6) -0.0198(5) -0.0190(5) -0.0280(5)
Br2 0.0797(7) 0.0919(7) 0.0495(5) -0.0091(5) -0.0239(5) -0.0270(6)
Pd1 0.0367(3) 0.0556(4) 0.0348(3) -0.0139(2) -0.0121(2) -0.0080(2)
C34 0.139(12) 0.082(7) 0.082(8) -0.036(6) -0.045(8) -0.006(7)
Cl5 0.272(8) 0.244(7) 0.096(3) -0.069(4) 0.023(4) -0.148(7)
Cl6 0.137(3) 0.104(2) 0.093(2) -0.0360(18) -0.063(2) -0.006(2)
Cl7 0.153(4) 0.140(3) 0.161(4) -0.078(3) -0.091(3) -0.003(3)
C1A 0.160(16) 0.117(12) 0.079(9) -0.007(8) -0.038(10) -0.011(11)
Cl2 0.136(4) 0.107(3) 0.063(2) -0.025(2) 0.002(2) -0.062(3)
Cl3 0.122(15) 0.138(17) 0.15(2) -0.027(14) -0.023(14) -0.038(13)
Cl4 0.237(6) 0.137(4) 0.091(3) -0.037(2) -0.023(3) -0.083(4)
Cl11 0.142(7) 0.343(17) 0.091(4) -0.017(8) -0.025(4) -0.112(10)
C35 0.122(11) 0.126(11) 0.154(14) -0.049(10) -0.077(11) -0.032(9)
Cl8 0.223(8) 0.190(7) 0.406(14) -0.188(9) -0.156(9) 0.035(6)
Cl9 0.216(6) 0.205(6) 0.186(5) -0.068(4) -0.109(5) -0.084(5)
Cl10 0.092(2) 0.231(6) 0.109(3) -0.041(3) -0.028(2) -0.064(3)

loop_
_atom_type_symbol
_atom_type_description
_atom_type_scat_dispersion_real
_atom_type_scat_dispersion_imag
_atom_type_scat_source
C C 0.0033 0.0016 'International Tables Vol C Tables 4.2.6.8 and 6.1.1.4'
H H 0.0000 0.0000 'International Tables Vol C Tables 4.2.6.8 and 6.1.1.4'
Br Br -0.2901 2.4595 'International Tables Vol C Tables 4.2.6.8 and 6.1.1.4'
Cl Cl 0.1484 0.1585 'International Tables Vol C Tables 4.2.6.8 and 6.1.1.4'
N N 0.0061 0.0033 'International Tables Vol C Tables 4.2.6.8 and 6.1.1.4'
Pd Pd -0.9988 1.0072 'International Tables Vol C Tables 4.2.6.8 and 6.1.1.4'

loop_
_geom_angle_atom_site_label_1
_geom_angle_atom_site_label_2
_geom_angle_atom_site_label_3
_geom_angle
_geom_angle_site_symmetry_3
N1 C1 Pd1 127.0(5) .
N2 C1 N1 105.3(6) .
N2 C1 Pd1 127.8(5) .
C3 C2 N1 107.3(6) .
C2 C3 N2 107.6(7) .
N1 C4 C6 113.2(6) .
N2 C5 C12 113.7(6) .
C7 C6 C4 120.7(6) .
C11 C6 C4 120.3(6) .
C11 C6 C7 119.0(6) .
C6 C7 C8 120.8(6) .
C9 C8 C7 121.6(6) .
C8 C9 C9 121.8(7) 2_577
C8 C9 C10 116.6(6) .
C10 C9 C9 121.6(7) 2_577
C9 C10 C11 122.1(6) .
C6 C11 C10 119.8(6) .
C13 C12 C5 121.6(7) .
C25 C12 C5 119.0(8) .
C25 C12 C13 119.3(7) .
C12 C13 C27 118.8(8) .
C14 C13 C12 122.8(7) .
C14 C13 C27 118.5(8) .
C15 C14 C13 121.4(8) .
C14 C15 C16 121.1(10) .
C17 C16 C15 122.1(11) .
C26 C16 C15 119.4(9) .
C26 C16 C17 118.5(10) .
C18 C17 C16 119.4(13) .
C19 C18 C17 121.5(12) .
C18 C19 C20 121.8(10) .
C19 C20 C21 123.7(10) .
C19 C20 C26 119.1(12) .
C21 C20 C26 117.1(10) .
C22 C21 C20 123.2(9) .
C21 C22 C23 121.9(11) .
C24 C23 C22 123.5(10) .
C24 C23 C27 119.9(8) .
C27 C23 C22 116.5(10) .
C25 C24 C23 120.5(10) .
C24 C25 C12 122.0(9) .
C16 C26 C20 119.7(9) .
C16 C26 C27 120.2(7) .
C27 C26 C20 120.1(10) .
C13 C27 C23 119.5(8) .
C26 C27 C13 119.4(8) .
C26 C27 C23 121.1(7) .
N3 C28 C29 120.6(11) .
C28 C29 Cl1 117.0(11) .
C30 C29 C28 121.6(11) .
C30 C29 Cl1 121.4(10) .
C29 C30 C31 118.7(11) .
C30 C31 C32 117.2(13) .
N3 C32 C31 123.8(11) .
C1 N1 C2 110.0(6) .
C1 N1 C4 125.4(6) .
C2 N1 C4 124.5(6) .
C28 N3 Pd1 122.2(7) .
C32 N3 C28 117.7(9) .
C32 N3 Pd1 120.0(6) .
C1 N2 C3 109.9(6) .
C1 N2 C5 125.7(6) .
C3 N2 C5 124.2(6) .
C1 Pd1 N3 179.3(3) .
C1 Pd1 Br1 88.7(2) .
C1 Pd1 Br2 90.5(2) .
N3 Pd1 Br1 90.6(2) .
N3 Pd1 Br2 90.1(2) .
Br2 Pd1 Br1 179.12(4) .
Cl5 C34 Cl6 113.6(9) .
Cl5 C34 Cl7 110.4(8) .
Cl7 C34 Cl6 107.4(8) .
Cl2 C1A Cl3 145.3(15) .
Cl2 C1A Cl4 114.5(12) .
Cl2 C1A Cl11 112.7(12) .
Cl4 C1A Cl3 93.1(15) .
Cl4 C1A Cl11 108.3(12) .
Cl8 C35 Cl9 114.0(10) .
Cl8 C35 Cl10 112.6(9) .
Cl9 C35 Cl10 110.1(10) .

loop_
_geom_bond_atom_site_label_1
_geom_bond_atom_site_label_2
_geom_bond_distance
_geom_bond_site_symmetry_2
C1 N1 1.359(8) .
C1 N2 1.343(9) .
C1 Pd1 1.963(7) .
C2 C3 1.326(11) .
C2 N1 1.366(10) .
C3 N2 1.375(9) .
C4 C6 1.520(9) .
C4 N1 1.449(9) .
C5 C12 1.501(10) .
C5 N2 1.461(9) .
C6 C7 1.373(9) .
C6 C11 1.373(10) .
C7 C8 1.390(10) .
C8 C9 1.379(9) .
C9 C9 1.481(12) 2_577
C9 C10 1.391(9) .
C10 C11 1.394(10) .
C12 C13 1.420(12) .
C12 C25 1.410(13) .
C13 C14 1.420(13) .
C13 C27 1.425(10) .
C14 C15 1.349(13) .
C15 C16 1.419(13) .
C16 C17 1.419(14) .
C16 C26 1.394(15) .
C17 C18 1.409(18) .
C18 C19 1.315(19) .
C19 C20 1.380(17) .
C20 C21 1.430(17) .
C20 C26 1.434(11) .
C21 C22 1.338(18) .
C22 C23 1.443(12) .
C23 C24 1.380(15) .
C23 C27 1.443(13) .
C24 C25 1.373(13) .
C26 C27 1.421(13) .
C28 C29 1.372(15) .
C28 N3 1.334(11) .
C29 C30 1.35(2) .
C29 Cl1 1.740(13) .
C30 C31 1.361(19) .
C31 C32 1.389(15) .
C32 N3 1.334(13) .
N3 Pd1 2.101(7) .
Br1 Pd1 2.4027(12) .
Br2 Pd1 2.4010(12) .
C34 Cl5 1.680(16) .
C34 Cl6 1.758(13) .
C34 Cl7 1.757(17) .
C1A Cl2 1.55(2) .
C1A Cl3 1.95(4) .
C1A Cl4 1.790(17) .
C1A Cl11 1.80(2) .
C35 Cl8 1.655(17) .
C35 Cl9 1.690(15) .
C35 Cl10 1.746(16) .

loop_
_geom_torsion_atom_site_label_1
_geom_torsion_atom_site_label_2
_geom_torsion_atom_site_label_3
_geom_torsion_atom_site_label_4
_geom_torsion
_geom_torsion_site_symmetry_1
_geom_torsion_site_symmetry_4
C2 C3 N2 C1 -0.4(8) . .
C2 C3 N2 C5 173.7(7) . .
C3 C2 N1 C1 -0.9(8) . .
C3 C2 N1 C4 -177.4(6) . .
C4 C6 C7 C8 -176.8(8) . .
C4 C6 C11 C10 176.8(8) . .
C5 C12 C13 C14 -2.9(10) . .
C5 C12 C13 C27 176.6(6) . .
C5 C12 C25 C24 -176.8(8) . .
C6 C4 N1 C1 -101.8(8) . .
C6 C4 N1 C2 74.1(9) . .
C6 C7 C8 C9 -1.7(13) . .
C7 C6 C11 C10 -1.8(13) . .
C7 C8 C9 C9 -179.7(8) . 2_577
C7 C8 C9 C10 1.5(12) . .
C8 C9 C10 C11 -1.5(13) . .
C9 C9 C10 C11 179.7(9) 2_577 .
C9 C10 C11 C6 1.7(15) . .
C11 C6 C7 C8 1.9(12) . .
C12 C5 N2 C1 -136.6(7) . .
C12 C5 N2 C3 50.1(10) . .
C12 C13 C14 C15 176.6(7) . .
C12 C13 C27 C23 1.4(10) . .
C12 C13 C27 C26 -176.2(6) . .
C13 C12 C25 C24 0.7(12) . .
C13 C14 C15 C16 0.5(13) . .
C14 C13 C27 C23 -179.1(7) . .
C14 C13 C27 C26 3.3(10) . .
C14 C15 C16 C17 -178.0(8) . .
C14 C15 C16 C26 1.4(12) . .
C15 C16 C17 C18 179.8(9) . .
C15 C16 C26 C20 179.7(7) . .
C15 C16 C26 C27 -0.9(11) . .
C16 C17 C18 C19 -0.3(16) . .
C16 C26 C27 C13 -1.4(10) . .
C16 C26 C27 C23 -179.0(7) . .
C17 C16 C26 C20 -0.8(11) . .
C17 C16 C26 C27 178.5(7) . .
C17 C18 C19 C20 0.9(16) . .
C18 C19 C20 C21 179.4(10) . .
C18 C19 C20 C26 -1.4(14) . .
C19 C20 C21 C22 177.7(9) . .
C19 C20 C26 C16 1.3(11) . .
C19 C20 C26 C27 -178.0(7) . .
C20 C21 C22 C23 0.2(15) . .
C20 C26 C27 C13 177.9(6) . .
C20 C26 C27 C23 0.3(10) . .
C21 C20 C26 C16 -179.4(7) . .
C21 C20 C26 C27 1.3(11) . .
C21 C22 C23 C24 -175.9(9) . .
C21 C22 C23 C27 1.5(13) . .
C22 C23 C24 C25 178.8(8) . .
C22 C23 C27 C13 -179.2(7) . .
C22 C23 C27 C26 -1.7(10) . .
C23 C24 C25 C12 -1.0(13) . .
C24 C23 C27 C13 -1.8(11) . .
C24 C23 C27 C26 175.8(7) . .
C25 C12 C13 C14 179.7(7) . .
C25 C12 C13 C27 -0.9(10) . .
C26 C16 C17 C18 0.3(13) . .
C26 C20 C21 C22 -1.5(13) . .
C27 C13 C14 C15 -2.8(11) . .
C27 C23 C24 C25 1.6(13) . .
C28 C29 C30 C31 1(2) . .
C29 C28 N3 C32 0.2(16) . .
C29 C28 N3 Pd1 176.5(9) . .
C29 C30 C31 C32 -5(2) . .
C30 C31 C32 N3 8(2) . .
C31 C32 N3 C28 -5.2(18) . .
C31 C32 N3 Pd1 178.5(11) . .
N1 C1 N2 C3 -0.1(7) . .
N1 C1 N2 C5 -174.2(6) . .
N1 C2 C3 N2 0.8(8) . .
N1 C4 C6 C7 -141.1(7) . .
N1 C4 C6 C11 40.3(11) . .
N3 C28 C29 C30 2(2) . .
N3 C28 C29 Cl1 -179.4(9) . .
N2 C1 N1 C2 0.6(7) . .
N2 C1 N1 C4 177.0(6) . .
N2 C5 C12 C13 83.3(9) . .
N2 C5 C12 C25 -99.2(9) . .
Cl1 C29 C30 C31 -177.8(11) . .
Pd1 C1 N1 C2 179.5(5) . .
Pd1 C1 N1 C4 -4.0(9) . .
Pd1 C1 N2 C3 -179.0(5) . .
Pd1 C1 N2 C5 6.9(10) . .
